data_7029783
loop_
_publ_author_name
'Wang, Han'
'Wan, Chong-Qing'
'Mak, Thomas C W'

_publ_section_title
;
 High-nuclearity silver(i) cluster-based coordination polymers assembled
 with multidentate oligo-\a-heteroarylsulfanyl ligands.
;
_journal_issue 19
_journal_name_full 'Dalton transactions (Cambridge, England : 2003)'
_journal_page_first 7254
_journal_page_last 7262
_journal_paper_doi 10.1039/c3dt53344a
_journal_volume 43
_journal_year 2014
_chemical_formula_sum 'C48 H44 Ag10 N24 O30 S13'
_chemical_formula_weight 2932.55
_chemical_name_systematic
; 
 ? 
;
_space_group_IT_number 14
_symmetry_cell_setting monoclinic
_symmetry_space_group_name_Hall '-P 2ybc'
_symmetry_space_group_name_H-M 'P 1 21/c 1'
_atom_sites_solution_hydrogens geom
_atom_sites_solution_primary direct
_atom_sites_solution_secondary difmap
_audit_creation_method SHELXL-97
_cell_angle_alpha 90.00
_cell_angle_beta 115.696(2)
_cell_angle_gamma 90.00
_cell_formula_units_Z 2
_cell_length_a 11.6523(6)
_cell_length_b 17.9655(9)
_cell_length_c 21.6837(8)
_cell_measurement_temperature 173(2)
_cell_volume 4090.4(3)
_computing_cell_refinement SAINT(Bruker,2001)
_computing_data_collection APEX2(Bruker,2003)
_computing_data_reduction APEX2(Bruker,2003)
_computing_structure_refinement 'SHELXL-97 (Sheldrick, 2008)'
_computing_structure_solution 'SHELXS-97 (Sheldrick, 2008)'
_diffrn_ambient_temperature 173(2)
_diffrn_measured_fraction_theta_full 0.997
_diffrn_measured_fraction_theta_max 0.997
_diffrn_radiation_monochromator graphite
_diffrn_radiation_source 'fine-focus sealed tube'
_diffrn_radiation_type MoK\a
_diffrn_radiation_wavelength 0.71073
_diffrn_reflns_av_R_equivalents 0.0781
_diffrn_reflns_av_sigmaI/netI 0.0367
_diffrn_reflns_limit_h_max 13
_diffrn_reflns_limit_h_min -13
_diffrn_reflns_limit_k_max 21
_diffrn_reflns_limit_k_min -21
_diffrn_reflns_limit_l_max 25
_diffrn_reflns_limit_l_min -25
_diffrn_reflns_number 58355
_diffrn_reflns_theta_full 25.01
_diffrn_reflns_theta_max 25.01
_diffrn_reflns_theta_min 2.09
_exptl_absorpt_coefficient_mu 2.765
_exptl_absorpt_correction_T_max 0.755
_exptl_absorpt_correction_T_min 0.722
_exptl_absorpt_correction_type multi-scan
_exptl_absorpt_process_details SADABS
_exptl_crystal_colour yellow
_exptl_crystal_density_diffrn 2.381
_exptl_crystal_density_method 'not measured'
_exptl_crystal_description prism
_exptl_crystal_F_000 2836
_exptl_crystal_size_max 0.20
_exptl_crystal_size_mid 0.15
_exptl_crystal_size_min 0.12
_refine_diff_density_max 1.730
_refine_diff_density_min -1.291
_refine_diff_density_rms 0.133
_refine_ls_extinction_method none
_refine_ls_goodness_of_fit_ref 1.031
_refine_ls_hydrogen_treatment mixed
_refine_ls_matrix_type full
_refine_ls_number_parameters 586
_refine_ls_number_reflns 7199
_refine_ls_number_restraints 34
_refine_ls_restrained_S_all 1.057
_refine_ls_R_factor_all 0.0511
_refine_ls_R_factor_gt 0.0432
_refine_ls_shift/su_max 0.001
_refine_ls_shift/su_mean 0.000
_refine_ls_structure_factor_coef Fsqd
_refine_ls_weighting_details 'calc w=1/[\s^2^(Fo^2^)+(0.0653P)^2^+13.0837P] where P=(Fo^2^+2Fc^2^)/3'
_refine_ls_weighting_scheme calc
_refine_ls_wR_factor_gt 0.1149
_refine_ls_wR_factor_ref 0.1222
_reflns_number_gt 6145
_reflns_number_total 7199
_reflns_threshold_expression >2sigma(I)
_cod_data_source_file c3dt53344a2.cif
_cod_data_source_block Complex2
_cod_depositor_comments
;Adding full bibliography for
 ./tmp-cod-update-bibliographies-12899/cifs/7029783.cif.
;
_cod_original_sg_symbol_H-M 'P 21/c'
_cod_database_code 7029783

loop_
_symmetry_equiv_pos_as_xyz
'x, y, z'
'-x, y+1/2, -z+1/2'
'-x, -y, -z'
'x, -y-1/2, z-1/2'

loop_
_atom_site_label
_atom_site_type_symbol
_atom_site_fract_x
_atom_site_fract_y
_atom_site_fract_z
_atom_site_U_iso_or_equiv
_atom_site_adp_type
_atom_site_occupancy
_atom_site_symmetry_multiplicity
_atom_site_calc_flag
_atom_site_refinement_flags
C1 C 0.6807(6) 0.3193(4) 0.4123(3) 0.0441(14) Uani 1 1 d .
H1 H 0.6121 0.3494 0.4069 0.053 Uiso 1 1 calc R
C2 C 0.6619(6) 0.2437(4) 0.4020(3) 0.0483(15) Uani 1 1 d .
H2 H 0.5808 0.2244 0.3897 0.058 Uiso 1 1 calc R
C3 C 0.8708(5) 0.2285(3) 0.4279(2) 0.0329(11) Uani 1 1 d .
C4 C 0.8900(6) 0.3036(3) 0.4379(3) 0.0377(12) Uani 1 1 d .
H3 H 0.9712 0.3229 0.4506 0.045 Uiso 1 1 calc R
C5 C 0.8513(6) 0.2018(3) 0.6250(3) 0.0366(12) Uani 1 1 d .
C6 C 1.0382(5) 0.1243(3) 0.5112(2) 0.0298(10) Uani 1 1 d .
C7 C 1.1239(5) 0.0652(3) 0.5275(3) 0.0364(12) Uani 1 1 d .
H4 H 1.1555 0.0505 0.4967 0.044 Uiso 1 1 calc R
C8 C 1.1157(6) 0.0534(3) 0.6301(3) 0.0402(13) Uani 1 1 d .
H5 H 1.1398 0.0296 0.6719 0.048 Uiso 1 1 calc R
C9 C 1.0324(5) 0.1137(3) 0.6132(3) 0.0336(11) Uani 1 1 d .
C10 C 0.7716(7) 0.3167(4) 0.5927(3) 0.0482(15) Uani 1 1 d .
H10 H 0.7828 0.3677 0.5902 0.058 Uiso 1 1 calc R
C11 C 0.6513(6) 0.2880(4) 0.5619(3) 0.0480(15) Uani 1 1 d .
H11 H 0.5827 0.3200 0.5406 0.058 Uiso 1 1 calc R
C12 C 0.7316(6) 0.1717(3) 0.5925(3) 0.0452(14) Uani 1 1 d .
H12 H 0.7210 0.1204 0.5919 0.054 Uiso 1 1 calc R
C13 C 0.5872(6) 0.5564(4) 0.2272(3) 0.0484(15) Uani 1 1 d .
H13 H 0.6020 0.5607 0.1885 0.058 Uiso 1 1 calc R
C14 C 0.6858(6) 0.5351(3) 0.2885(3) 0.0424(13) Uani 1 1 d .
H14 H 0.7648 0.5243 0.2897 0.051 Uiso 1 1 calc R
C15 C 0.5565(6) 0.5463(3) 0.3421(3) 0.0435(14) Uani 1 1 d .
H15 H 0.5432 0.5436 0.3813 0.052 Uiso 1 1 calc R
C16 C 0.4578(5) 0.5679(3) 0.2802(3) 0.0349(12) Uani 1 1 d .
C17 C 0.2948(5) 0.6829(3) 0.2637(2) 0.0302(11) Uani 1 1 d .
C18 C 0.1744(5) 0.7143(3) 0.2350(3) 0.0348(12) Uani 1 1 d .
H18 H 0.1032 0.6838 0.2216 0.042 Uiso 1 1 calc R
C19 C 0.2639(6) 0.8293(3) 0.2463(3) 0.0416(13) Uani 1 1 d .
H19 H 0.2562 0.8806 0.2401 0.050 Uiso 1 1 calc R
C20 C 0.3836(5) 0.7969(3) 0.2759(3) 0.0329(11) Uani 1 1 d .
C21 C 0.6393(5) 0.7903(3) 0.3466(3) 0.0355(12) Uani 1 1 d .
C22 C 0.7021(6) 0.7575(3) 0.3126(3) 0.0402(13) Uani 1 1 d .
H22 H 0.6823 0.7715 0.2678 0.048 Uiso 1 1 calc R
C23 C 0.8155(5) 0.6875(3) 0.4073(3) 0.0391(12) Uani 1 1 d .
H23 H 0.8753 0.6507 0.4297 0.047 Uiso 1 1 calc R
C24 C 0.7537(6) 0.7222(3) 0.4413(3) 0.0404(13) Uani 1 1 d .
H24 H 0.7735 0.7085 0.4862 0.048 Uiso 1 1 calc R
Ag1 Ag 0.83158(5) 0.47863(3) 0.44304(2) 0.04843(15) Uani 1 1 d .
Ag2 Ag 0.71259(4) 0.07180(3) 0.38594(2) 0.04310(14) Uani 1 1 d .
Ag3 Ag -0.04967(6) 0.83769(4) 0.17596(3) 0.06943(19) Uani 1 1 d .
Ag4 Ag 0.42764(5) 0.16237(3) 0.52759(3) 0.05619(16) Uani 1 1 d .
Ag5 Ag 1.07249(5) 0.33291(3) 0.70224(3) 0.05635(16) Uani 1 1 d .
N1 N 0.7938(5) 0.3504(3) 0.4298(3) 0.0453(12) Uani 1 1 d .
N2 N 0.7562(5) 0.1975(3) 0.4092(2) 0.0400(11) Uani 1 1 d .
N3 N 0.6300(5) 0.2159(3) 0.5616(3) 0.0462(12) Uani 1 1 d .
N4 N 0.8737(5) 0.2741(3) 0.6264(2) 0.0428(11) Uani 1 1 d .
N5 N 0.4705(5) 0.5711(3) 0.2222(2) 0.0405(11) Uani 1 1 d .
N6 N 0.6713(5) 0.5294(3) 0.3452(3) 0.0467(12) Uani 1 1 d .
N7 N 0.9928(4) 0.1488(2) 0.5538(2) 0.0327(9) Uani 1 1 d .
N8 N 1.1608(5) 0.0298(3) 0.5868(2) 0.0379(11) Uani 1 1 d .
N9 N 0.4005(4) 0.7241(2) 0.2842(2) 0.0315(9) Uani 1 1 d .
N10 N 0.1592(4) 0.7871(3) 0.2264(2) 0.0387(11) Uani 1 1 d .
N11 N 0.6663(4) 0.7749(3) 0.4114(2) 0.0387(11) Uani 1 1 d .
N12 N 0.7915(4) 0.7055(3) 0.3433(2) 0.0386(10) Uani 1 1 d .
O1 O 1.0284(6) 0.5521(4) 0.6603(3) 0.092(2) Uani 1 1 d .
O2 O 1.0008(6) 0.4412(3) 0.5981(3) 0.0790(16) Uani 1 1 d .
O3 O 0.8255(6) 0.4966(3) 0.6073(4) 0.0865(19) Uani 1 1 d .
O4 O 0.9168(8) 0.5550(4) 0.5407(3) 0.098(2) Uani 1 1 d .
O5 O -0.1593(6) 0.7295(4) 0.1874(3) 0.096(2) Uani 1 1 d DU
O1W O 1.0030(5) 0.4274(3) 0.7543(3) 0.0643(13) Uani 1 1 d .
O3W O 1.3954(10) 1.0986(7) 0.9895(5) 0.155(4) Uani 1 1 d .
O5W O 1.3942(12) 0.9629(7) 1.0188(5) 0.171(4) Uani 1 1 d .
O6 O -0.2581(9) 0.7878(6) 0.0848(4) 0.150(4) Uani 1 1 d DU
O7 O -0.3692(6) 0.7827(4) 0.1505(4) 0.109(2) Uani 1 1 d DU
O8 O -0.3340(11) 0.6745(5) 0.0978(6) 0.232(7) Uani 1 1 d DU
O9 O 0.4253(10) -0.0189(5) 0.4135(5) 0.055(2) Uani 0.50 1 d P
O10 O 0.4985(9) 0.0430(4) 0.5232(4) 0.045(2) Uani 0.50 1 d P
O11 O 0.6394(9) -0.0355(5) 0.4988(5) 0.058(2) Uani 0.50 1 d P
O12 O 0.5788(5) 0.0829(2) 0.4414(2) 0.0558(12) Uani 0.50 1 d P
O6W O 0.5788(5) 0.0829(2) 0.4414(2) 0.0558(12) Uani 0.50 1 d P
S1 S 0.99624(15) 0.16944(8) 0.43160(7) 0.0405(3) Uani 1 1 d .
S2 S 0.98134(17) 0.14256(10) 0.67478(7) 0.0510(4) Uani 1 1 d .
S3 S 0.30402(14) 0.58541(8) 0.27526(8) 0.0410(3) Uani 1 1 d .
S4 S 0.51759(16) 0.85684(8) 0.30355(10) 0.0505(4) Uani 1 1 d .
S5 S 0.93990(15) 0.51131(9) 0.60042(8) 0.0440(3) Uani 1 1 d .
S6 S -0.2878(2) 0.73820(10) 0.13129(8) 0.0664(5) Uani 1 1 d DU
S7 S 0.5334(3) 0.01900(14) 0.46794(14) 0.0366(6) Uani 0.50 1 d P
H1WA H 0.9914 0.4671 0.7273 0.055 Uiso 1 1 d R
H1WB H 1.0724 0.4468 0.7882 0.055 Uiso 1 1 d R
O2W O 0.7420(8) 0.5763(3) 0.7007(3) 0.105(2) Uani 1 1 d .
H2WA H 0.7657 0.5620 0.6686 0.158 Uiso 1 1 d R
H2WB H 0.7236 0.6244 0.6909 0.158 Uiso 1 1 d R
O4W O 1.1957(11) 0.4565(5) 0.8783(6) 0.105(6) Uani 0.50 1 d P
H4WA H 1.2660 0.4778 0.9046 0.158 Uiso 0.50 1 d PR
H4WB H 1.2245 0.4089 0.8871 0.158 Uiso 0.50 1 d PR

loop_
_atom_site_aniso_label
_atom_site_aniso_U_11
_atom_site_aniso_U_22
_atom_site_aniso_U_33
_atom_site_aniso_U_23
_atom_site_aniso_U_13
_atom_site_aniso_U_12
C1 0.036(3) 0.048(3) 0.046(3) -0.002(3) 0.016(3) 0.009(3)
C2 0.034(3) 0.045(3) 0.062(4) -0.005(3) 0.016(3) 0.005(3)
C3 0.030(3) 0.038(3) 0.027(2) 0.008(2) 0.009(2) 0.007(2)
C4 0.032(3) 0.038(3) 0.036(3) 0.004(2) 0.009(2) 0.004(2)
C5 0.044(3) 0.040(3) 0.035(3) -0.002(2) 0.026(3) 0.009(3)
C6 0.022(3) 0.033(3) 0.031(2) 0.000(2) 0.009(2) 0.000(2)
C7 0.033(3) 0.038(3) 0.038(3) 0.000(2) 0.015(2) 0.006(2)
C8 0.044(3) 0.040(3) 0.037(3) 0.007(2) 0.018(3) 0.013(3)
C9 0.030(3) 0.039(3) 0.031(3) -0.002(2) 0.013(2) 0.002(2)
C10 0.058(4) 0.037(3) 0.050(3) 0.003(3) 0.025(3) 0.002(3)
C11 0.044(4) 0.047(4) 0.053(4) 0.006(3) 0.021(3) 0.013(3)
C12 0.055(4) 0.035(3) 0.050(3) -0.005(2) 0.027(3) 0.003(3)
C13 0.038(4) 0.066(4) 0.040(3) -0.008(3) 0.016(3) 0.008(3)
C14 0.032(3) 0.040(3) 0.049(3) -0.004(3) 0.012(3) 0.005(2)
C15 0.040(3) 0.050(3) 0.038(3) 0.004(3) 0.014(3) 0.005(3)
C16 0.031(3) 0.022(2) 0.045(3) -0.003(2) 0.010(2) 0.003(2)
C17 0.032(3) 0.033(3) 0.027(2) 0.001(2) 0.014(2) 0.005(2)
C18 0.028(3) 0.044(3) 0.033(3) 0.001(2) 0.014(2) 0.001(2)
C19 0.044(4) 0.033(3) 0.052(3) 0.011(2) 0.025(3) 0.007(3)
C20 0.034(3) 0.031(3) 0.036(3) 0.004(2) 0.017(2) 0.005(2)
C21 0.028(3) 0.029(3) 0.045(3) -0.001(2) 0.011(2) -0.003(2)
C22 0.036(3) 0.042(3) 0.040(3) -0.001(2) 0.014(3) 0.001(2)
C23 0.031(3) 0.040(3) 0.040(3) -0.004(2) 0.010(2) -0.002(2)
C24 0.039(3) 0.043(3) 0.036(3) -0.002(2) 0.014(3) 0.001(3)
Ag1 0.0439(3) 0.0463(3) 0.0447(3) 0.00333(19) 0.0095(2) 0.0056(2)
Ag2 0.0354(3) 0.0418(3) 0.0468(3) -0.00422(19) 0.0128(2) 0.00891(19)
Ag3 0.0429(3) 0.0692(4) 0.0832(4) 0.0243(3) 0.0153(3) 0.0137(3)
Ag4 0.0480(3) 0.0538(3) 0.0631(3) -0.0160(2) 0.0206(3) 0.0067(2)
Ag5 0.0497(3) 0.0680(4) 0.0579(3) -0.0065(2) 0.0294(3) 0.0037(2)
N1 0.049(3) 0.039(3) 0.041(3) 0.002(2) 0.013(2) 0.008(2)
N2 0.039(3) 0.036(2) 0.043(3) -0.001(2) 0.016(2) 0.002(2)
N3 0.041(3) 0.045(3) 0.050(3) -0.005(2) 0.017(2) 0.002(2)
N4 0.040(3) 0.046(3) 0.044(3) 0.002(2) 0.020(2) 0.001(2)
N5 0.032(3) 0.050(3) 0.034(2) -0.002(2) 0.009(2) 0.008(2)
N6 0.037(3) 0.044(3) 0.045(3) 0.004(2) 0.005(2) 0.008(2)
N7 0.029(2) 0.035(2) 0.033(2) 0.0006(18) 0.0118(19) 0.0029(19)
N8 0.033(3) 0.039(3) 0.039(2) -0.001(2) 0.013(2) 0.011(2)
N9 0.030(2) 0.029(2) 0.035(2) 0.0026(17) 0.0131(19) 0.0044(18)
N10 0.031(3) 0.045(3) 0.040(2) 0.010(2) 0.015(2) 0.014(2)
N11 0.034(3) 0.036(2) 0.047(3) -0.008(2) 0.018(2) -0.003(2)
N12 0.032(3) 0.042(3) 0.039(2) -0.005(2) 0.013(2) 0.003(2)
O1 0.068(4) 0.100(5) 0.077(4) -0.037(3) 0.003(3) 0.012(3)
O2 0.069(4) 0.074(4) 0.098(4) -0.018(3) 0.040(3) 0.018(3)
O3 0.079(4) 0.065(3) 0.147(6) 0.004(4) 0.078(4) 0.004(3)
O4 0.157(7) 0.078(4) 0.060(3) -0.001(3) 0.047(4) -0.038(4)
O5 0.099(5) 0.109(5) 0.060(3) 0.006(3) 0.015(3) -0.012(4)
O1W 0.066(3) 0.065(3) 0.063(3) 0.007(2) 0.029(3) 0.008(3)
O3W 0.116(7) 0.181(10) 0.118(7) 0.013(6) 0.004(5) -0.001(7)
O5W 0.198(12) 0.197(11) 0.125(8) -0.020(7) 0.078(8) -0.028(9)
O6 0.169(8) 0.198(9) 0.125(6) 0.072(6) 0.103(6) 0.077(7)
O7 0.074(4) 0.145(7) 0.117(5) -0.046(5) 0.050(4) -0.026(4)
O8 0.238(12) 0.079(5) 0.194(10) -0.054(6) -0.081(9) 0.015(6)
O9 0.063(6) 0.046(5) 0.057(5) -0.008(4) 0.026(5) -0.006(4)
O10 0.069(6) 0.029(4) 0.055(5) -0.001(3) 0.044(5) 0.003(4)
O11 0.056(6) 0.045(5) 0.074(6) 0.005(4) 0.031(5) 0.020(4)
O12 0.072(3) 0.047(2) 0.065(3) 0.004(2) 0.046(3) -0.004(2)
O6W 0.072(3) 0.047(2) 0.065(3) 0.004(2) 0.046(3) -0.004(2)
S1 0.0385(8) 0.0495(8) 0.0371(7) 0.0100(6) 0.0199(6) 0.0124(6)
S2 0.0585(10) 0.0633(10) 0.0332(7) 0.0069(7) 0.0218(7) 0.0262(8)
S3 0.0335(8) 0.0310(7) 0.0588(9) 0.0011(6) 0.0204(7) 0.0001(6)
S4 0.0391(9) 0.0276(7) 0.0768(11) 0.0057(7) 0.0177(8) 0.0024(6)
S5 0.0380(8) 0.0514(9) 0.0430(8) -0.0071(6) 0.0180(7) -0.0011(7)
S6 0.0993(16) 0.0502(10) 0.0391(8) -0.0057(7) 0.0202(9) -0.0030(10)
S7 0.0482(17) 0.0275(13) 0.0458(15) 0.0034(11) 0.0312(14) 0.0066(12)
O2W 0.181(8) 0.057(3) 0.075(4) 0.008(3) 0.052(5) 0.016(4)
O4W 0.065(7) 0.024(4) 0.119(9) -0.019(5) -0.061(7) 0.014(4)

loop_
_atom_type_symbol
_atom_type_description
_atom_type_scat_dispersion_real
_atom_type_scat_dispersion_imag
_atom_type_scat_source
C C 0.0033 0.0016 'International Tables Vol C Tables 4.2.6.8 and 6.1.1.4'
H H 0.0000 0.0000 'International Tables Vol C Tables 4.2.6.8 and 6.1.1.4'
Ag Ag -0.8971 1.1015 'International Tables Vol C Tables 4.2.6.8 and 6.1.1.4'
N N 0.0061 0.0033 'International Tables Vol C Tables 4.2.6.8 and 6.1.1.4'
O O 0.0106 0.0060 'International Tables Vol C Tables 4.2.6.8 and 6.1.1.4'
S S 0.1246 0.1234 'International Tables Vol C Tables 4.2.6.8 and 6.1.1.4'

loop_
_geom_angle_atom_site_label_1
_geom_angle_atom_site_label_2
_geom_angle_atom_site_label_3
_geom_angle
_geom_angle_site_symmetry_1
_geom_angle_site_symmetry_3
N1 C1 C2 122.0(6) . .
N1 C1 H1 119.0 . .
C2 C1 H1 119.0 . .
N2 C2 C1 122.0(6) . .
N2 C2 H2 119.0 . .
C1 C2 H2 119.0 . .
N2 C3 C4 122.1(5) . .
N2 C3 S1 117.2(4) . .
C4 C3 S1 120.4(4) . .
N1 C4 C3 121.5(6) . .
N1 C4 H3 119.2 . .
C3 C4 H3 119.2 . .
N4 C5 C12 123.1(5) . .
N4 C5 S2 117.7(5) . .
C12 C5 S2 118.9(5) . .
N7 C6 C7 122.4(5) . .
N7 C6 S1 120.2(4) . .
C7 C6 S1 117.4(4) . .
N8 C7 C6 120.4(5) . .
N8 C7 H4 119.8 . .
C6 C7 H4 119.8 . .
N8 C8 C9 120.5(5) . .
N8 C8 H5 119.8 . .
C9 C8 H5 119.8 . .
N7 C9 C8 122.4(5) . .
N7 C9 S2 120.5(4) . .
C8 C9 S2 117.2(4) . .
N4 C10 C11 122.1(6) . .
N4 C10 H10 118.9 . .
C11 C10 H10 118.9 . .
N3 C11 C10 121.7(6) . .
N3 C11 H11 119.2 . .
C10 C11 H11 119.2 . .
N3 C12 C5 120.3(6) . .
N3 C12 H12 119.9 . .
C5 C12 H12 119.9 . .
N5 C13 C14 121.5(6) . .
N5 C13 H13 119.2 . .
C14 C13 H13 119.2 . .
N6 C14 C13 122.0(6) . .
N6 C14 H14 119.0 . .
C13 C14 H14 119.0 . .
N6 C15 C16 120.0(5) . .
N6 C15 H15 120.0 . .
C16 C15 H15 120.0 . .
N5 C16 C15 122.6(5) . .
N5 C16 S3 117.3(4) . .
C15 C16 S3 119.9(5) . .
N9 C17 C18 122.1(5) . .
N9 C17 S3 120.7(4) . .
C18 C17 S3 117.1(4) . .
N10 C18 C17 121.0(5) . .
N10 C18 H18 119.5 . .
C17 C18 H18 119.5 . .
N10 C19 C20 120.4(5) . .
N10 C19 H19 119.8 . .
C20 C19 H19 119.8 . .
N9 C20 C19 122.6(5) . .
N9 C20 S4 119.8(4) . .
C19 C20 S4 117.6(4) . .
N11 C21 C22 122.7(5) . .
N11 C21 S4 117.7(4) . .
C22 C21 S4 119.6(4) . .
N12 C22 C21 120.7(5) . .
N12 C22 H22 119.7 . .
C21 C22 H22 119.7 . .
N12 C23 C24 121.6(5) . .
N12 C23 H23 119.2 . .
C24 C23 H23 119.2 . .
N11 C24 C23 121.7(5) . .
N11 C24 H24 119.2 . .
C23 C24 H24 119.2 . .
N6 Ag1 N1 103.93(18) . .
N6 Ag1 O4 116.9(2) . .
N1 Ag1 O4 131.99(19) . .
N8 Ag2 N2 132.27(18) 3_756 .
N8 Ag2 O12 115.91(17) 3_756 .
N2 Ag2 O12 86.40(16) . .
N8 Ag2 N5 117.15(17) 3_756 2_645
N2 Ag2 N5 103.68(17) . 2_645
O12 Ag2 N5 89.71(17) . 2_645
O1 Ag3 N10 90.3(2) 4_475 .
O1 Ag3 O5 172.3(2) 4_475 .
N10 Ag3 O5 97.3(2) . .
O1 Ag3 O6 120.2(2) 4_475 .
N10 Ag3 O6 131.8(2) . .
O5 Ag3 O6 54.7(2) . .
O10 Ag4 N11 137.0(2) . 3_666
O10 Ag4 N3 93.7(3) . .
N11 Ag4 N3 106.10(17) 3_666 .
O10 Ag4 O11 36.3(3) . 3_656
N11 Ag4 O11 114.1(3) 3_666 3_656
N3 Ag4 O11 130.0(3) . 3_656
O10 Ag4 O8 91.9(3) . 2_545
N11 Ag4 O8 119.3(4) 3_666 2_545
N3 Ag4 O8 102.4(3) . 2_545
O11 Ag4 O8 83.0(3) 3_656 2_545
N12 Ag5 O1W 149.23(18) 3_766 .
N12 Ag5 N4 102.17(17) 3_766 .
O1W Ag5 N4 102.26(18) . .
N12 Ag5 O5 102.4(2) 3_766 3_666
O1W Ag5 O5 86.8(2) . 3_666
N4 Ag5 O5 109.5(2) . 3_666
C1 N1 C4 116.2(5) . .
C1 N1 Ag1 124.0(4) . .
C4 N1 Ag1 119.7(4) . .
C2 N2 C3 116.2(5) . .
C2 N2 Ag2 119.3(4) . .
C3 N2 Ag2 124.5(4) . .
C11 N3 C12 117.2(6) . .
C11 N3 Ag4 124.4(4) . .
C12 N3 Ag4 117.6(4) . .
C5 N4 C10 115.5(5) . .
C5 N4 Ag5 124.4(4) . .
C10 N4 Ag5 118.9(4) . .
C16 N5 C13 116.1(5) . .
C16 N5 Ag2 120.7(4) . 2_655
C13 N5 Ag2 121.4(4) . 2_655
C14 N6 C15 117.6(5) . .
C14 N6 Ag1 120.4(4) . .
C15 N6 Ag1 121.5(4) . .
C9 N7 C6 116.3(4) . .
C7 N8 C8 118.0(5) . .
C7 N8 Ag2 122.7(4) . 3_756
C8 N8 Ag2 119.1(4) . 3_756
C20 N9 C17 116.1(5) . .
C18 N10 C19 117.8(5) . .
C18 N10 Ag3 119.4(4) . .
C19 N10 Ag3 122.8(4) . .
C21 N11 C24 116.3(5) . .
C21 N11 Ag4 122.9(4) . 3_666
C24 N11 Ag4 120.8(4) . 3_666
C23 N12 C22 117.0(5) . .
C23 N12 Ag5 120.1(4) . 3_766
C22 N12 Ag5 121.6(4) . 3_766
S5 O1 Ag3 113.4(3) . 4_676
S5 O4 Ag1 109.5(3) . .
S6 O5 Ag3 103.0(3) . .
S6 O5 Ag5 134.7(4) . 3_666
Ag3 O5 Ag5 117.6(2) . 3_666
Ag5 O1W H1WA 104.1 . .
Ag5 O1W H1WB 107.3 . .
H1WA O1W H1WB 93.1 . .
S6 O6 Ag3 96.2(4) . .
S6 O8 Ag4 123.9(8) . 2
O10 O9 S7 51.1(5) 3_656 .
S7 O10 O9 69.8(6) 3_656 3_656
S7 O10 O11 66.5(6) 3_656 3_656
O9 O10 O11 116.7(8) 3_656 3_656
S7 O10 S7 94.0(5) 3_656 .
O9 O10 S7 116.0(7) 3_656 .
O11 O10 S7 110.7(7) 3_656 .
S7 O10 Ag4 134.8(6) 3_656 .
O9 O10 Ag4 110.3(6) 3_656 .
O11 O10 Ag4 74.9(5) 3_656 .
S7 O10 Ag4 121.9(4) . .
O10 O11 S7 48.5(4) 3_656 .
O10 O11 Ag4 68.8(5) 3_656 3_656
S7 O11 Ag4 113.4(6) . 3_656
S7 O12 Ag2 124.0(3) . .
C6 S1 C3 101.0(2) . .
C9 S2 C5 101.2(2) . .
C17 S3 C16 100.5(2) . .
C20 S4 C21 98.9(2) . .
O3 S5 O4 112.1(5) . .
O3 S5 O1 109.4(4) . .
O4 S5 O1 108.2(4) . .
O3 S5 O2 109.6(4) . .
O4 S5 O2 110.2(4) . .
O1 S5 O2 107.4(4) . .
O8 S6 O7 118.3(7) . .
O8 S6 O5 112.6(5) . .
O7 S6 O5 112.5(4) . .
O8 S6 O6 107.5(9) . .
O7 S6 O6 103.9(5) . .
O5 S6 O6 99.9(5) . .
O10 S7 O9 59.1(6) 3_656 .
O10 S7 O12 163.1(4) 3_656 .
O9 S7 O12 112.0(5) . .
O10 S7 O10 86.0(5) 3_656 .
O9 S7 O10 110.1(6) . .
O12 S7 O10 110.9(4) . .
O10 S7 O11 64.9(6) 3_656 .
O9 S7 O11 108.2(6) . .
O12 S7 O11 108.6(5) . .
O10 S7 O11 107.0(5) . .
O10 S7 S7 48.4(4) 3_656 3_656
O9 S7 S7 86.7(4) . 3_656
O12 S7 S7 148.5(3) . 3_656
O10 S7 S7 37.7(3) . 3_656
O11 S7 S7 87.7(4) . 3_656
H2WA O2W H2WB 102.5 . .
H4WA O4W H4WB 96.9 . .

loop_
_geom_bond_atom_site_label_1
_geom_bond_atom_site_label_2
_geom_bond_distance
_geom_bond_site_symmetry_2
C1 N1 1.326(8) .
C1 C2 1.378(9) .
C1 H1 0.9300 .
C2 N2 1.332(8) .
C2 H2 0.9300 .
C3 N2 1.337(7) .
C3 C4 1.370(8) .
C3 S1 1.780(5) .
C4 N1 1.349(8) .
C4 H3 0.9300 .
C5 N4 1.322(8) .
C5 C12 1.372(9) .
C5 S2 1.782(6) .
C6 N7 1.325(7) .
C6 C7 1.394(7) .
C6 S1 1.773(5) .
C7 N8 1.328(7) .
C7 H4 0.9300 .
C8 N8 1.329(7) .
C8 C9 1.392(8) .
C8 H5 0.9300 .
C9 N7 1.325(7) .
C9 S2 1.759(5) .
C10 N4 1.335(8) .
C10 C11 1.366(9) .
C10 H10 0.9300 .
C11 N3 1.317(8) .
C11 H11 0.9300 .
C12 N3 1.339(8) .
C12 H12 0.9300 .
C13 N5 1.343(8) .
C13 C14 1.382(9) .
C13 H13 0.9300 .
C14 N6 1.314(8) .
C14 H14 0.9300 .
C15 N6 1.345(8) .
C15 C16 1.391(8) .
C15 H15 0.9300 .
C16 N5 1.329(7) .
C16 S3 1.776(6) .
C17 N9 1.337(7) .
C17 C18 1.385(8) .
C17 S3 1.766(5) .
C18 N10 1.322(7) .
C18 H18 0.9300 .
C19 N10 1.338(8) .
C19 C20 1.385(8) .
C19 H19 0.9300 .
C20 N9 1.324(7) .
C20 S4 1.774(6) .
C21 N11 1.329(7) .
C21 C22 1.377(8) .
C21 S4 1.779(6) .
C22 N12 1.342(7) .
C22 H22 0.9300 .
C23 N12 1.330(7) .
C23 C24 1.384(8) .
C23 H23 0.9300 .
C24 N11 1.334(7) .
C24 H24 0.9300 .
Ag1 N6 2.321(5) .
Ag1 N1 2.341(5) .
Ag1 O4 2.352(6) .
Ag2 N8 2.259(4) 3_756
Ag2 N2 2.322(5) .
Ag2 O12 2.355(4) .
Ag2 N5 2.390(5) 2_645
Ag3 O1 2.266(6) 4_475
Ag3 N10 2.374(5) .
Ag3 O5 2.398(7) .
Ag3 O6 2.539(11) .
Ag4 O10 2.314(8) .
Ag4 N11 2.339(5) 3_666
Ag4 N3 2.350(5) .
Ag4 O11 2.397(10) 3_656
Ag4 O8 2.461(12) 2_545
Ag5 N12 2.307(5) 3_766
Ag5 O1W 2.367(5) .
Ag5 N4 2.425(5) .
Ag5 O5 2.430(6) 3_666
N5 Ag2 2.390(5) 2_655
N8 Ag2 2.259(4) 3_756
N11 Ag4 2.339(5) 3_666
N12 Ag5 2.307(5) 3_766
O1 S5 1.457(6) .
O1 Ag3 2.266(6) 4_676
O2 S5 1.457(5) .
O3 S5 1.429(6) .
O4 S5 1.437(6) .
O5 S6 1.472(6) .
O5 Ag5 2.430(6) 3_666
O1W H1WA 0.8961 .
O1W H1WB 0.8938 .
O6 S6 1.494(8) .
O7 S6 1.434(7) .
O8 S6 1.337(7) .
O8 Ag4 2.461(12) 2
O9 O10 1.342(13) 3_656
O9 S7 1.468(10) .
O10 S7 1.216(8) 3_656
O10 O9 1.342(13) 3_656
O10 O11 1.470(13) 3_656
O10 S7 1.488(8) .
O11 O10 1.470(13) 3_656
O11 S7 1.489(9) .
O11 Ag4 2.397(10) 3_656
O12 S7 1.481(5) .
S7 O10 1.216(8) 3_656
S7 S7 1.986(5) 3_656
O2W H2WA 0.8921 .
O2W H2WB 0.8939 .
O4W H4WA 0.8579 .
O4W H4WB 0.9071 .

loop_
_geom_torsion_atom_site_label_1
_geom_torsion_atom_site_label_2
_geom_torsion_atom_site_label_3
_geom_torsion_atom_site_label_4
_geom_torsion
_geom_torsion_site_symmetry_1
_geom_torsion_site_symmetry_4
N1 C1 C2 N2 0.2(10) . .
N2 C3 C4 N1 0.4(8) . .
S1 C3 C4 N1 174.3(4) . .
N7 C6 C7 N8 1.8(8) . .
S1 C6 C7 N8 178.9(4) . .
N8 C8 C9 N7 1.4(9) . .
N8 C8 C9 S2 -178.2(5) . .
N4 C10 C11 N3 -2.5(10) . .
N4 C5 C12 N3 -1.7(9) . .
S2 C5 C12 N3 171.9(4) . .
N5 C13 C14 N6 -1.3(10) . .
N6 C15 C16 N5 1.6(9) . .
N6 C15 C16 S3 176.6(4) . .
N9 C17 C18 N10 0.3(8) . .
S3 C17 C18 N10 178.1(4) . .
N10 C19 C20 N9 2.0(9) . .
N10 C19 C20 S4 -177.8(4) . .
N11 C21 C22 N12 2.6(9) . .
S4 C21 C22 N12 -177.9(4) . .
N12 C23 C24 N11 0.5(9) . .
C2 C1 N1 C4 -1.0(9) . .
C2 C1 N1 Ag1 177.0(5) . .
C3 C4 N1 C1 0.7(8) . .
C3 C4 N1 Ag1 -177.4(4) . .
N6 Ag1 N1 C1 -48.2(5) . .
O4 Ag1 N1 C1 100.0(5) . .
N6 Ag1 N1 C4 129.7(4) . .
O4 Ag1 N1 C4 -82.1(5) . .
C1 C2 N2 C3 0.9(9) . .
C1 C2 N2 Ag2 -177.3(5) . .
C4 C3 N2 C2 -1.2(8) . .
S1 C3 N2 C2 -175.3(4) . .
C4 C3 N2 Ag2 176.8(4) . .
S1 C3 N2 Ag2 2.7(6) . .
N8 Ag2 N2 C2 -163.2(4) 3_756 .
O12 Ag2 N2 C2 -40.9(5) . .
N5 Ag2 N2 C2 48.0(5) 2_645 .
N8 Ag2 N2 C3 18.8(5) 3_756 .
O12 Ag2 N2 C3 141.2(4) . .
N5 Ag2 N2 C3 -130.0(4) 2_645 .
C10 C11 N3 C12 -0.5(9) . .
C10 C11 N3 Ag4 168.8(5) . .
C5 C12 N3 C11 2.5(9) . .
C5 C12 N3 Ag4 -167.6(4) . .
O10 Ag4 N3 C11 167.5(5) . .
N11 Ag4 N3 C11 -51.0(5) 3_666 .
O11 Ag4 N3 C11 166.0(5) 3_656 .
O8 Ag4 N3 C11 74.8(6) 2_545 .
O10 Ag4 N3 C12 -23.1(5) . .
N11 Ag4 N3 C12 118.3(4) 3_666 .
O11 Ag4 N3 C12 -24.6(6) 3_656 .
O8 Ag4 N3 C12 -115.9(5) 2_545 .
C12 C5 N4 C10 -1.2(8) . .
S2 C5 N4 C10 -174.9(4) . .
C12 C5 N4 Ag5 166.1(4) . .
S2 C5 N4 Ag5 -7.6(6) . .
C11 C10 N4 C5 3.3(9) . .
C11 C10 N4 Ag5 -164.7(5) . .
N12 Ag5 N4 C5 71.4(4) 3_766 .
O1W Ag5 N4 C5 -127.5(4) . .
O5 Ag5 N4 C5 -36.6(5) 3_666 .
N12 Ag5 N4 C10 -121.7(4) 3_766 .
O1W Ag5 N4 C10 39.4(5) . .
O5 Ag5 N4 C10 130.3(5) 3_666 .
C15 C16 N5 C13 -3.7(8) . .
S3 C16 N5 C13 -178.9(4) . .
C15 C16 N5 Ag2 161.2(4) . 2_655
S3 C16 N5 Ag2 -14.0(6) . 2_655
C14 C13 N5 C16 3.6(9) . .
C14 C13 N5 Ag2 -161.2(5) . 2_655
C13 C14 N6 C15 -1.0(9) . .
C13 C14 N6 Ag1 171.9(5) . .
C16 C15 N6 C14 0.8(9) . .
C16 C15 N6 Ag1 -172.0(4) . .
N1 Ag1 N6 C14 -85.4(5) . .
O4 Ag1 N6 C14 120.7(5) . .
N1 Ag1 N6 C15 87.3(5) . .
O4 Ag1 N6 C15 -66.7(5) . .
C8 C9 N7 C6 -0.9(8) . .
S2 C9 N7 C6 178.6(4) . .
C7 C6 N7 C9 -0.6(8) . .
S1 C6 N7 C9 -177.6(4) . .
C6 C7 N8 C8 -1.4(8) . .
C6 C7 N8 Ag2 175.2(4) . 3_756
C9 C8 N8 C7 -0.2(9) . .
C9 C8 N8 Ag2 -176.8(4) . 3_756
C19 C20 N9 C17 -1.5(7) . .
S4 C20 N9 C17 178.3(4) . .
C18 C17 N9 C20 0.4(7) . .
S3 C17 N9 C20 -177.3(4) . .
C17 C18 N10 C19 0.1(8) . .
C17 C18 N10 Ag3 179.4(4) . .
C20 C19 N10 C18 -1.2(8) . .
C20 C19 N10 Ag3 179.5(4) . .
O1 Ag3 N10 C18 -166.0(4) 4_475 .
O5 Ag3 N10 C18 14.9(4) . .
O6 Ag3 N10 C18 -33.2(5) . .
O1 Ag3 N10 C19 13.2(5) 4_475 .
O5 Ag3 N10 C19 -165.8(5) . .
O6 Ag3 N10 C19 146.0(4) . .
C22 C21 N11 C24 -3.6(8) . .
S4 C21 N11 C24 176.9(4) . .
C22 C21 N11 Ag4 174.7(4) . 3_666
S4 C21 N11 Ag4 -4.8(6) . 3_666
C23 C24 N11 C21 2.1(8) . .
C23 C24 N11 Ag4 -176.3(4) . 3_666
C24 C23 N12 C22 -1.7(8) . .
C24 C23 N12 Ag5 165.7(4) . 3_766
C21 C22 N12 C23 0.2(8) . .
C21 C22 N12 Ag5 -166.9(4) . 3_766
N6 Ag1 O4 S5 140.7(4) . .
N1 Ag1 O4 S5 -4.3(7) . .
O1 Ag3 O5 S6 33(2) 4_475 .
N10 Ag3 O5 S6 -153.5(3) . .
O6 Ag3 O5 S6 -16.4(3) . .
O1 Ag3 O5 Ag5 -125.7(16) 4_475 3_666
N10 Ag3 O5 Ag5 47.4(3) . 3_666
O6 Ag3 O5 Ag5 -175.5(5) . 3_666
O1 Ag3 O6 S6 -157.4(4) 4_475 .
N10 Ag3 O6 S6 80.6(4) . .
O5 Ag3 O6 S6 15.8(3) . .
N11 Ag4 O10 S7 31.4(11) 3_666 3_656
N3 Ag4 O10 S7 150.0(8) . 3_656
O11 Ag4 O10 S7 -32.0(8) 3_656 3_656
O8 Ag4 O10 S7 -107.5(9) 2_545 3_656
N11 Ag4 O10 O9 -49.9(8) 3_666 3_656
N3 Ag4 O10 O9 68.6(7) . 3_656
O11 Ag4 O10 O9 -113.3(8) 3_656 3_656
O8 Ag4 O10 O9 171.2(7) 2_545 3_656
N11 Ag4 O10 O11 63.4(6) 3_666 3_656
N3 Ag4 O10 O11 -178.1(5) . 3_656
O8 Ag4 O10 O11 -75.5(6) 2_545 3_656
N11 Ag4 O10 S7 168.7(4) 3_666 .
N3 Ag4 O10 S7 -72.8(6) . .
O11 Ag4 O10 S7 105.3(8) 3_656 .
O8 Ag4 O10 S7 29.8(7) 2_545 .
N8 Ag2 O12 S7 -26.0(4) 3_756 .
N2 Ag2 O12 S7 -161.9(4) . .
N5 Ag2 O12 S7 94.4(4) 2_645 .
N7 C6 S1 C3 -11.4(5) . .
C7 C6 S1 C3 171.4(4) . .
N2 C3 S1 C6 -79.1(4) . .
C4 C3 S1 C6 106.7(4) . .
N7 C9 S2 C5 14.3(5) . .
C8 C9 S2 C5 -166.1(5) . .
N4 C5 S2 C9 -95.9(4) . .
C12 C5 S2 C9 90.2(5) . .
N9 C17 S3 C16 -23.5(5) . .
C18 C17 S3 C16 158.7(4) . .
N5 C16 S3 C17 -74.4(4) . .
C15 C16 S3 C17 110.4(5) . .
N9 C20 S4 C21 -7.6(5) . .
C19 C20 S4 C21 172.2(4) . .
N11 C21 S4 C20 -85.4(5) . .
C22 C21 S4 C20 95.1(5) . .
Ag1 O4 S5 O3 -77.6(5) . .
Ag1 O4 S5 O1 161.7(4) . .
Ag1 O4 S5 O2 44.7(5) . .
Ag3 O1 S5 O3 -59.4(5) 4_676 .
Ag3 O1 S5 O4 62.9(6) 4_676 .
Ag3 O1 S5 O2 -178.2(4) 4_676 .
Ag4 O8 S6 O7 95.8(11) 2 .
Ag4 O8 S6 O5 -130.2(6) 2 .
Ag4 O8 S6 O6 -21.2(11) 2 .
Ag3 O5 S6 O8 137.0(9) . .
Ag5 O5 S6 O8 -69.3(10) 3_666 .
Ag3 O5 S6 O7 -86.2(5) . .
Ag5 O5 S6 O7 67.4(7) 3_666 .
Ag3 O5 S6 O6 23.3(5) . .
Ag5 O5 S6 O6 177.0(6) 3_666 .
Ag3 O6 S6 O8 -139.1(6) . .
Ag3 O6 S6 O7 94.8(4) . .
Ag3 O6 S6 O5 -21.5(4) . .
O10 O9 S7 O12 163.9(5) 3_656 .
O10 O9 S7 O10 -72.2(7) 3_656 .
O10 O9 S7 O11 44.3(7) 3_656 .
O10 O9 S7 S7 -42.2(5) 3_656 3_656
Ag2 O12 S7 O10 -25(2) . 3_656
Ag2 O12 S7 O9 -80.1(5) . .
Ag2 O12 S7 O10 156.5(5) . .
Ag2 O12 S7 O11 39.3(6) . .
Ag2 O12 S7 S7 157.1(5) . 3_656
S7 O10 S7 O10 0.0 3_656 3_656
O9 O10 S7 O10 69.5(7) 3_656 3_656
O11 O10 S7 O10 -66.4(6) 3_656 3_656
Ag4 O10 S7 O10 -151.1(10) . 3_656
S7 O10 S7 O9 55.0(7) 3_656 .
O9 O10 S7 O9 124.5(7) 3_656 .
O11 O10 S7 O9 -11.4(8) 3_656 .
Ag4 O10 S7 O9 -96.1(7) . .
S7 O10 S7 O12 179.5(5) 3_656 .
O9 O10 S7 O12 -111.0(7) 3_656 .
O11 O10 S7 O12 113.1(6) 3_656 .
Ag4 O10 S7 O12 28.4(7) . .
S7 O10 S7 O11 -62.3(7) 3_656 .
O9 O10 S7 O11 7.2(9) 3_656 .
O11 O10 S7 O11 -128.7(5) 3_656 .
Ag4 O10 S7 O11 146.6(6) . .
O9 O10 S7 S7 69.5(7) 3_656 3_656
O11 O10 S7 S7 -66.4(6) 3_656 3_656
Ag4 O10 S7 S7 -151.1(10) . 3_656
Ag4 O11 S7 O10 24.6(5) 3_656 3_656
O10 O11 S7 O9 -41.4(6) 3_656 .
Ag4 O11 S7 O9 -16.8(7) 3_656 .
O10 O11 S7 O12 -163.2(5) 3_656 .
Ag4 O11 S7 O12 -138.6(4) 3_656 .
O10 O11 S7 O10 77.1(7) 3_656 .
Ag4 O11 S7 O10 101.7(6) 3_656 .
O10 O11 S7 S7 44.3(4) 3_656 3_656
Ag4 O11 S7 S7 68.9(5) 3_656 3_656
